data_7708662
loop_
_publ_author_name
'Kote, Basvaraj S.'
'Kunchur, Harish S.'
'Radhakrishna, Latchupatula'
'Pandey, Madhusudan Kumar'
'Balakrishna, Maravanji Shivaramaiah'

_publ_section_title
;
 Group 11 metal complexes of a dinucleating triazole appended
 bisphosphine,
 1,4-bis(5-(diisopropylphosphaneyl)-1-phenyl-1H-1,2,3-triazol-4-yl)benzene
;
_journal_name_full 'Dalton Transactions'
_journal_paper_doi 10.1039/D1DT02803K
_journal_year 2021
_chemical_formula_moiety 'C38 H48 Ag2 N6 O4 P2, 0.662(C1 H1 Cl3), 2.338(C1 H2 Cl2)'
_chemical_formula_sum 'C41 H53.338 Ag2 Cl6.662 N6 O4 P2'
_chemical_formula_weight 1208.056
_space_group_crystal_system triclinic
_space_group_IT_number 2
_space_group_name_Hall '-P 1'
_space_group_name_H-M_alt 'P -1'
_symmetry_Int_Tables_number 2
_audit_creation_date 2021-10-24
_audit_creation_method
;
Olex2 1.5-dev
(compiled 2021.10.14 svn.r9718050b for OlexSys, GUI svn.r6225)
;
_audit_update_record
;
2021-10-26 deposited with the CCDC.	2021-10-29 downloaded from the CCDC.
;
_cell_angle_alpha 67.733(2)
_cell_angle_beta 85.412(2)
_cell_angle_gamma 75.516(2)
_cell_formula_units_Z 2
_cell_length_a 12.6903(3)
_cell_length_b 13.7105(3)
_cell_length_c 16.3337(4)
_cell_measurement_reflns_used 17631
_cell_measurement_temperature 150.00(10)
_cell_measurement_theta_max 27.3970
_cell_measurement_theta_min 1.7640
_cell_volume 2546.05(11)
_computing_cell_refinement 'CrysAlisPro 1.171.41.93a (Rigaku OD, 2020)'
_computing_data_collection 'CrysAlisPro 1.171.41.93a (Rigaku OD, 2020)'
_computing_data_reduction 'CrysAlisPro 1.171.41.93a (Rigaku OD, 2020)'
_computing_molecular_graphics 'Olex2 1.5-dev (Dolomanov et al., 2009)'
_computing_publication_material 'Olex2 1.5-dev (Dolomanov et al., 2009)'
_computing_structure_refinement 'olex2.refine 1.5-dev (Bourhis et al., 2015)'
_computing_structure_solution 'SHELXT  (Sheldrick, 2015)'
_diffrn_ambient_temperature 150.15
_diffrn_measured_fraction_theta_full 0.9996
_diffrn_measured_fraction_theta_max 0.9996
_diffrn_measurement_details
;
List of Runs (angles in degrees, time in seconds):

  # Type    Start    End  Width  t~exp~   \w     \q     \k     \f   Frames
#--------------------------------------------------------------------------
  1  \f    -10.27 349.73   1.00    5.00  77.88 -12.98  31.50    --   360
  2  \w    -67.90  -7.91   1.00    5.00    --  -13.03 104.46-153.44   60
  3  \w    -52.82  30.18   1.00    5.00    --  -13.03  76.79  78.78   83
  4  \w    -58.70  19.30   1.00    5.00    --  -13.03  87.54 -54.33   78
  5  \w   -108.63  15.37   1.00    5.00    --  -12.98 -59.25 122.08  124
  6  \f   -349.73  10.27   1.00    5.00   9.41 -12.98 -31.50    --   360
  7  \w   -108.63  15.37   1.00    5.00    --  -12.98 -59.25 -84.92  124
  8  \f   -339.92  20.08   1.00    5.00  16.12 -12.98 -59.25    --   360
;
_diffrn_measurement_device 'abstract diffractometer'
_diffrn_measurement_device_type 'Bruker D8 venture'
_diffrn_measurement_method '\w and \f scans'
_diffrn_radiation_type 'Mo K\a'
_diffrn_radiation_wavelength 0.71073
_diffrn_reflns_av_R_equivalents 0.1213
_diffrn_reflns_av_unetI/netI 0.1121
_diffrn_reflns_Laue_measured_fraction_full 0.9996
_diffrn_reflns_Laue_measured_fraction_max 0.9996
_diffrn_reflns_limit_h_max 19
_diffrn_reflns_limit_h_min -19
_diffrn_reflns_limit_k_max 20
_diffrn_reflns_limit_k_min -18
_diffrn_reflns_limit_l_max 25
_diffrn_reflns_limit_l_min -25
_diffrn_reflns_number 142218
_diffrn_reflns_point_group_measured_fraction_full 0.9996
_diffrn_reflns_point_group_measured_fraction_max 0.9996
_diffrn_reflns_theta_full 24.9996
_diffrn_reflns_theta_max 25.00
_diffrn_reflns_theta_min 2.04
_exptl_absorpt_coefficient_mu 1.226
_exptl_absorpt_correction_T_max 1.00000
_exptl_absorpt_correction_T_min 0.67296
_exptl_absorpt_correction_type multi-scan
_exptl_absorpt_process_details
;
CrysAlisPro 1.171.41.93a (Rigaku Oxford Diffraction, 2020)
Empirical absorption correction using spherical harmonics,
implemented in SCALE3 ABSPACK scaling algorithm.
;
_exptl_crystal_colour colourless
_exptl_crystal_colour_primary colourless
_exptl_crystal_density_diffrn 1.576
_exptl_crystal_description needle
_exptl_crystal_F_000 1220.385
_exptl_crystal_size_max 0.123
_exptl_crystal_size_mid 0.053
_exptl_crystal_size_min 0.024
_refine_diff_density_max 1.1928
_refine_diff_density_min -0.8650
_refine_diff_density_rms 0.1143
_refine_ls_d_res_high 0.8409
_refine_ls_d_res_low 9.9685
_refine_ls_goodness_of_fit_ref 1.0461
_refine_ls_hydrogen_treatment mixed
_refine_ls_matrix_type full
_refine_ls_number_constraints 90
_refine_ls_number_parameters 607
_refine_ls_number_reflns 8975
_refine_ls_number_restraints 47
_refine_ls_restrained_S_all 1.0432
_refine_ls_R_factor_all 0.0599
_refine_ls_R_factor_gt 0.0458
_refine_ls_shift/su_max -0.0002
_refine_ls_shift/su_mean 0.0000
_refine_ls_structure_factor_coef Fsqd
_refine_ls_weighting_details 'w=1/[\s^2^(Fo^2^)+(0.0566P)^2^+3.8447P] where P=(Fo^2^+2Fc^2^)/3'
_refine_ls_weighting_scheme calc
_refine_ls_wR_factor_gt 0.1135
_refine_ls_wR_factor_ref 0.1223
_reflns_Friedel_coverage 0.0
_reflns_limit_h_max 15
_reflns_limit_h_min -14
_reflns_limit_k_max 16
_reflns_limit_k_min -14
_reflns_limit_l_max 19
_reflns_limit_l_min 0
_reflns_number_gt 7298
_reflns_number_total 8975
_reflns_threshold_expression I>=2u(I)
_cod_data_source_file d1dt02803k2.cif
_cod_data_source_block Compound-9
_cod_database_code 7708662
_olex2_refinement_description
;
1. Fixed Uiso
 At 1.2 times of:
  All C(H) groups, All C(H,H) groups
 At 1.5 times of:
  All C(H,H,H) groups
2. Restrained distances
 Cl1-C39 \\sim Cl1A-C39A
 with sigma of 0.02
 Cl2-H39a \\sim Cl2A-H39c
 with sigma of 0.04
 Cl2-C39 \\sim Cl2A-C39A
 with sigma of 0.02
 Cl2-H39b \\sim Cl2A-H39d
 with sigma of 0.04
 C39-H39a \\sim C39A-H39c
 with sigma of 0.02
 C39-H39b \\sim C39A-H39d
 with sigma of 0.02
 H39a-H39b \\sim H39c-H39d
 with sigma of 0.04
 Cl1-Cl2 \\sim Cl1A-Cl2A
 with sigma of 0.04
 Cl1-H39a \\sim Cl1A-H39c
 with sigma of 0.04
 Cl1-H39b \\sim Cl1A-H39d
 with sigma of 0.04
3. Uiso/Uaniso restraints and constraints
C41 \\sim C41A: within 2A with sigma of 0.01 and sigma for terminal atoms of
0.02 within 2A
Uanis(Cl6A) \\sim Ueq, Uanis(C41A) \\sim Ueq: with sigma of 0.01 and sigma for
terminal atoms of 0.02
4. Rigid body (RIGU) restrains
 C41A, Cl6A, Cl7A
 with sigma for 1-2 distances of 0.001 and sigma for 1-3 distances of 0.001
5. Others
 Sof(C41A)=Sof(H41a)=Sof(H41b)=Sof(Cl6A)=Sof(Cl7A)=1-FVAR(1)
 Sof(Cl6)=Sof(Cl5)=Sof(C41)=Sof(H41)=Sof(Cl7)=FVAR(1)
 Sof(Cl1A)=Sof(C39A)=Sof(H39c)=Sof(H39d)=Sof(Cl2A)=1-FVAR(2)
 Sof(Cl1)=Sof(Cl2)=Sof(C39)=Sof(H39a)=Sof(H39b)=FVAR(2)
 Fixed Uiso: Cl1A(0.14) C39A(0.14) H39c(0.14) H39d(0.14) Cl2A(0.14)
6.a Ternary CH refined with riding coordinates:
 C26(H26), C9(H9), C7(H7), C23(H23), C41(H41)
6.b Secondary CH2 refined with riding coordinates:
 C39(H39a,H39b), C40(H40a,H40b), C41A(H41a,H41b), C39A(H39c,H39d)
6.c Aromatic/amide H refined with riding coordinates:
 C17(H17), C18(H18), C30(H30), C1(H1), C2(H2), C19(H19), C13(H13), C14(H14),
 C31(H31), C15(H15), C16(H16), C34(H34), C32(H32), C33(H33)
6.d Idealised Me refined as rotating group:
 C28(H28a,H28b,H28c), C6(H6a,H6b,H6c), C8(H8a,H8b,H8c), C10(H10a,H10b,H10c),
 C24(H24a,H24b,H24c), C11(H11a,H11b,H11c), C27(H27a,H27b,H27c), C25(H25a,H25b,
 H25c), C38(H38a,H38b,H38c), C36(H36a,H36b,H36c)
;
_olex2_submission_special_instructions 'No special instructions were received'
_oxdiff_exptl_absorpt_empirical_details
;
Empirical correction (ABSPACK) includes:
- Absorption correction using spherical harmonics
- Frame scaling
;

loop_
_space_group_symop_id
_space_group_symop_operation_xyz
1 x,y,z
2 -x,-y,-z

loop_
_atom_site_label
_atom_site_type_symbol
_atom_site_fract_x
_atom_site_fract_y
_atom_site_fract_z
_atom_site_U_iso_or_equiv
_atom_site_adp_type
_atom_site_occupancy
_atom_site_refinement_flags_posn
_atom_site_refinement_flags_adp
_atom_site_disorder_group
Ag2 Ag 0.75368(3) 0.35808(3) 0.26866(2) 0.03982(12) Uani 1.000000 . . .
Ag1 Ag 0.60202(3) 0.16909(3) 0.30817(2) 0.04195(12) Uani 1.000000 . . .
P2 P 0.80753(9) 0.52175(8) 0.21782(7) 0.0306(2) Uani 1.000000 . . .
P1 P 0.47825(9) 0.09916(8) 0.26242(7) 0.0298(2) Uani 1.000000 . . .
Cl6 Cl 0.2888(3) 0.4025(3) 0.40344(18) 0.0739(9) Uani 0.662(6) . . 1
Cl1 Cl 0.89936(19) -0.0084(2) 0.59657(15) 0.1045(10) Uani 0.856(4) D . 1
Cl2 Cl 0.8639(3) 0.2148(3) 0.4698(2) 0.1312(14) Uani 0.856(4) D . 1
Cl5 Cl 0.3493(3) 0.6045(2) 0.3507(2) 0.0970(13) Uani 0.662(6) . . 1
O3 O 0.7738(3) 0.1901(2) 0.2809(2) 0.0460(8) Uani 1.000000 . . .
N6 N 0.8242(3) 0.6683(3) 0.0407(2) 0.0327(8) Uani 1.000000 . . .
N3 N 0.4002(3) 0.1162(3) 0.0971(2) 0.0305(8) Uani 1.000000 . . .
N1 N 0.4698(3) 0.2364(3) -0.0020(2) 0.0339(8) Uani 1.000000 . . .
N2 N 0.4123(3) 0.1652(3) 0.0093(2) 0.0361(8) Uani 1.000000 . . .
O2 O 0.5833(3) 0.3512(3) 0.3456(2) 0.0572(9) Uani 1.000000 . . .
N5 N 0.8086(3) 0.6792(3) -0.0432(2) 0.0383(9) Uani 1.000000 . . .
O1 O 0.5997(3) 0.1871(3) 0.4462(2) 0.0576(9) Uani 1.000000 . . .
N4 N 0.7570(3) 0.6065(3) -0.0408(2) 0.0357(8) Uani 1.000000 . . .
C22 C 0.7816(3) 0.5856(3) 0.0997(3) 0.0292(9) Uani 1.000000 . . .
C5 C 0.4509(3) 0.1563(3) 0.1440(3) 0.0305(9) Uani 1.000000 . . .
C4 C 0.4948(3) 0.2337(3) 0.0787(3) 0.0293(9) Uani 1.000000 . . .
C3 C 0.5604(3) 0.3080(3) 0.0802(3) 0.0286(9) Uani 1.000000 . . .
C21 C 0.7381(3) 0.5484(3) 0.0455(3) 0.0315(9) Uani 1.000000 . . .
C20 C 0.6795(3) 0.4624(3) 0.0638(3) 0.0286(9) Uani 1.000000 . . .
C17 C 0.3923(4) -0.0658(4) 0.1111(3) 0.0396(10) Uani 1.000000 . . .
H17 H 0.4603(4) -0.0730(4) 0.0824(3) 0.0475(12) Uiso 1.000000 R . .
C26 C 0.7312(4) 0.6194(3) 0.2667(3) 0.0365(10) Uani 1.000000 . . .
H26 H 0.7656(4) 0.6824(3) 0.2490(3) 0.0437(12) Uiso 1.000000 R . .
C18 C 0.6521(3) 0.3150(3) 0.0277(3) 0.0352(10) Uani 1.000000 . . .
H18 H 0.6750(3) 0.2666(3) -0.0028(3) 0.0422(12) Uiso 1.000000 R . .
C30 C 0.8202(4) 0.8185(4) 0.0876(3) 0.0398(10) Uani 1.000000 . . .
H30 H 0.7453(4) 0.8233(4) 0.1010(3) 0.0477(13) Uiso 1.000000 R . .
C1 C 0.5897(3) 0.4542(3) 0.1177(3) 0.0320(9) Uani 1.000000 . . .
H1 H 0.5680(3) 0.5014(3) 0.1493(3) 0.0383(11) Uiso 1.000000 R . .
C12 C 0.3438(3) 0.0300(3) 0.1257(3) 0.0339(10) Uani 1.000000 . . .
C29 C 0.8778(4) 0.7419(3) 0.0546(3) 0.0352(10) Uani 1.000000 . . .
C9 C 0.3455(4) 0.1151(4) 0.3160(3) 0.0368(10) Uani 1.000000 . . .
H9 H 0.3062(4) 0.0636(4) 0.3093(3) 0.0442(12) Uiso 1.000000 R . .
C7 C 0.5342(4) -0.0462(3) 0.2834(3) 0.0379(10) Uani 1.000000 . . .
H7 H 0.4761(4) -0.0779(3) 0.2727(3) 0.0455(12) Uiso 1.000000 R . .
C2 C 0.5304(3) 0.3773(3) 0.1263(3) 0.0319(9) Uani 1.000000 . . .
H2 H 0.4692(3) 0.3726(3) 0.1639(3) 0.0382(11) Uiso 1.000000 R . .
C19 C 0.7105(3) 0.3907(3) 0.0190(3) 0.0349(10) Uani 1.000000 . . .
H19 H 0.7725(3) 0.3942(3) -0.0177(3) 0.0419(12) Uiso 1.000000 R . .
C13 C 0.2429(4) 0.0437(4) 0.1634(3) 0.0422(11) Uani 1.000000 . . .
H13 H 0.2092(4) 0.1102(4) 0.1705(3) 0.0506(13) Uiso 1.000000 R . .
C14 C 0.1915(4) -0.0413(4) 0.1909(4) 0.0524(13) Uani 1.000000 . . .
H14 H 0.1223(4) -0.0335(4) 0.2177(4) 0.0629(16) Uiso 1.000000 R . .
C31 C 0.8737(4) 0.8885(4) 0.1009(4) 0.0509(13) Uani 1.000000 . . .
H31 H 0.8356(4) 0.9409(4) 0.1244(4) 0.0610(15) Uiso 1.000000 R . .
C23 C 0.9550(4) 0.5097(4) 0.2280(3) 0.0417(11) Uani 1.000000 . . .
H23 H 0.9679(4) 0.5840(4) 0.2106(3) 0.0500(13) Uiso 1.000000 R . .
O4 O 0.8363(4) 0.0456(4) 0.2476(4) 0.1012(17) Uani 1.000000 . . .
C28 C 0.6141(4) 0.6598(4) 0.2322(3) 0.0464(12) Uani 1.000000 . . .
H28a H 0.6134(4) 0.695(2) 0.1675(4) 0.0696(17) Uiso 1.000000 GR . .
H28b H 0.5800(9) 0.5984(5) 0.2493(19) 0.0696(17) Uiso 1.000000 GR . .
H28c H 0.5737(8) 0.712(2) 0.2575(17) 0.0696(17) Uiso 1.000000 GR . .
C6 C 0.6277(4) -0.0572(4) 0.2207(3) 0.0446(11) Uani 1.000000 . . .
H6a H 0.5994(5) -0.026(2) 0.1597(4) 0.0669(17) Uiso 1.000000 GR . .
H6b H 0.6805(13) -0.019(2) 0.2263(16) 0.0669(17) Uiso 1.000000 GR . .
H6c H 0.6632(17) -0.1342(4) 0.2356(14) 0.0669(17) Uiso 1.000000 GR . .
C8 C 0.5764(4) -0.1071(4) 0.3794(3) 0.0501(13) Uani 1.000000 . . .
H8a H 0.625(2) -0.0696(16) 0.3924(8) 0.0751(19) Uiso 1.000000 GR . .
H8b H 0.5148(5) -0.109(2) 0.4197(3) 0.0751(19) Uiso 1.000000 GR . .
H8c H 0.616(2) -0.1814(9) 0.3873(7) 0.0751(19) Uiso 1.000000 GR . .
C15 C 0.2405(4) -0.1373(4) 0.1796(4) 0.0537(13) Uani 1.000000 . . .
H15 H 0.2056(4) -0.1959(4) 0.1998(4) 0.0644(16) Uiso 1.000000 R . .
C16 C 0.3401(4) -0.1481(4) 0.1388(3) 0.0450(11) Uani 1.000000 . . .
H16 H 0.3727(4) -0.2137(4) 0.1300(3) 0.0540(14) Uiso 1.000000 R . .
C10 C 0.3607(4) 0.0895(4) 0.4145(3) 0.0479(12) Uani 1.000000 . . .
H10a H 0.398(3) 0.0129(8) 0.4437(5) 0.0719(18) Uiso 1.000000 GR . .
H10b H 0.405(2) 0.135(2) 0.4217(3) 0.0719(18) Uiso 1.000000 GR . .
H10c H 0.2894(4) 0.104(3) 0.4412(6) 0.0719(18) Uiso 1.000000 GR . .
C24 C 1.0184(4) 0.4561(4) 0.1672(4) 0.0515(13) Uani 1.000000 . . .
H24a H 1.002(2) 0.3855(13) 0.1810(16) 0.0773(19) Uiso 1.000000 GR . .
H24b H 0.998(2) 0.5024(14) 0.1055(4) 0.0773(19) Uiso 1.000000 GR . .
H24c H 1.0966(4) 0.446(3) 0.1757(17) 0.0773(19) Uiso 1.000000 GR . .
C34 C 0.9856(4) 0.7357(4) 0.0323(4) 0.0511(13) Uani 1.000000 . . .
H34 H 1.0241(4) 0.6836(4) 0.0086(4) 0.0613(15) Uiso 1.000000 R . .
C11 C 0.2776(4) 0.2303(4) 0.2727(3) 0.0507(13) Uani 1.000000 . . .
H11a H 0.3158(14) 0.2813(4) 0.279(2) 0.0760(19) Uiso 1.000000 GR . .
H11b H 0.266(2) 0.2462(11) 0.2099(6) 0.0760(19) Uiso 1.000000 GR . .
H11c H 0.2070(12) 0.2377(9) 0.3017(16) 0.0760(19) Uiso 1.000000 GR . .
C32 C 0.9811(5) 0.8819(4) 0.0801(4) 0.0585(14) Uani 1.000000 . . .
H32 H 1.0175(5) 0.9293(4) 0.0898(4) 0.0702(17) Uiso 1.000000 R . .
C33 C 1.0366(5) 0.8075(5) 0.0453(4) 0.0621(15) Uani 1.000000 . . .
H33 H 1.1108(5) 0.8050(5) 0.0299(4) 0.0745(18) Uiso 1.000000 R . .
C27 C 0.7328(5) 0.5660(5) 0.3677(3) 0.0637(16) Uani 1.000000 . . .
H27a H 0.699(3) 0.504(2) 0.3856(3) 0.096(2) Uiso 1.000000 GR . .
H27b H 0.8083(6) 0.540(3) 0.3897(4) 0.096(2) Uiso 1.000000 GR . .
H27c H 0.693(3) 0.6190(11) 0.3926(3) 0.096(2) Uiso 1.000000 GR . .
C37 C 0.8416(4) 0.1346(4) 0.2469(4) 0.0546(13) Uani 1.000000 . . .
C35 C 0.5855(4) 0.2878(5) 0.4237(4) 0.0524(13) Uani 1.000000 . . .
C25 C 0.9954(5) 0.4425(5) 0.3230(4) 0.0668(16) Uani 1.000000 . . .
H25a H 0.960(3) 0.4801(17) 0.3619(6) 0.100(2) Uiso 1.000000 GR . .
H25b H 0.978(3) 0.3713(14) 0.3420(10) 0.100(2) Uiso 1.000000 GR . .
H25c H 1.0744(7) 0.433(3) 0.3261(7) 0.100(2) Uiso 1.000000 GR . .
C38 C 0.9350(5) 0.1814(5) 0.2008(5) 0.0769(19) Uani 1.000000 . . .
H38a H 0.9079(7) 0.2584(11) 0.165(2) 0.115(3) Uiso 1.000000 GR . .
H38b H 0.9877(19) 0.174(3) 0.2449(5) 0.115(3) Uiso 1.000000 GR . .
H38c H 0.970(2) 0.143(3) 0.163(2) 0.115(3) Uiso 1.000000 GR . .
C41 C 0.3535(9) 0.4933(9) 0.3188(8) 0.058(3) Uani 0.662(6) . U 1
H41 H 0.4315(9) 0.4555(9) 0.3169(8) 0.070(3) Uiso 0.662(6) R . 1
C36 C 0.5706(7) 0.3308(6) 0.4970(4) 0.095(3) Uani 1.000000 . . .
H36a H 0.6393(14) 0.308(4) 0.530(2) 0.142(4) Uiso 1.000000 GR . .
H36b H 0.548(4) 0.4103(7) 0.4718(5) 0.142(4) Uiso 1.000000 GR . .
H36c H 0.514(3) 0.303(4) 0.537(2) 0.142(4) Uiso 1.000000 GR . .
C39 C 0.8415(8) 0.0846(9) 0.4937(6) 0.104(4) Uani 0.856(4) D . 1
H39a H 0.8735(8) 0.0578(9) 0.4466(6) 0.125(4) Uiso 0.856(4) DR . 1
H39b H 0.7622(8) 0.0898(9) 0.4943(6) 0.125(4) Uiso 0.856(4) DR . 1
Cl7 Cl 0.3003(7) 0.5478(6) 0.2138(4) 0.0743(16) Uani 0.662(6) . . 1
Cl3 Cl 0.8707(2) 0.7489(3) 0.45786(18) 0.1558(12) Uani 1.000000 . . .
Cl4 Cl 1.0208(3) 0.7106(3) 0.3283(3) 0.1724(14) Uani 1.000000 . . .
C40 C 0.9430(8) 0.8045(6) 0.3636(6) 0.113(3) Uani 1.000000 . . .
H40a H 0.8911(8) 0.8567(6) 0.3157(6) 0.136(3) Uiso 1.000000 R . .
H40b H 0.9898(8) 0.8450(6) 0.3765(6) 0.136(3) Uiso 1.000000 R . .
C41A C 0.346(2) 0.531(2) 0.3216(16) 0.060(4) Uani 0.338(6) . U 2
H41a H 0.346(2) 0.604(2) 0.3205(16) 0.072(5) Uiso 0.338(6) R . 2
H41b H 0.422(2) 0.488(2) 0.3255(16) 0.072(5) Uiso 0.338(6) R . 2
Cl6A Cl 0.2753(8) 0.4701(13) 0.4012(5) 0.142(4) Uani 0.338(6) . U 2
Cl7A Cl 0.2723(14) 0.5403(15) 0.2226(10) 0.080(4) Uani 0.338(6) . U 2
Cl1A Cl 0.8109(17) 0.0989(17) 0.6106(14) 0.140000 Uiso 0.144(4) D . 2
C39A C 0.854(6) 0.090(6) 0.506(3) 0.140000 Uiso 0.144(4) D . 2
H39c H 0.890(6) 0.013(6) 0.517(3) 0.140000 Uiso 0.144(4) DR . 2
H39d H 0.789(6) 0.110(6) 0.469(3) 0.140000 Uiso 0.144(4) DR . 2
Cl2A Cl 0.945(2) 0.1705(18) 0.4456(15) 0.140000 Uiso 0.144(4) D . 2

loop_
_atom_site_aniso_label
_atom_site_aniso_U_11
_atom_site_aniso_U_22
_atom_site_aniso_U_33
_atom_site_aniso_U_12
_atom_site_aniso_U_13
_atom_site_aniso_U_23
Ag2 0.0438(2) 0.03429(19) 0.0434(2) -0.01560(15) 0.00103(16) -0.01271(15)
Ag1 0.0433(2) 0.0439(2) 0.0450(2) -0.01771(16) -0.00486(16) -0.01782(16)
P2 0.0309(6) 0.0310(5) 0.0323(6) -0.0093(4) -0.0010(5) -0.0128(4)
P1 0.0327(6) 0.0313(5) 0.0280(6) -0.0103(4) 0.0001(4) -0.0122(4)
Cl6 0.0819(19) 0.096(2) 0.0573(15) -0.0523(16) 0.0088(12) -0.0257(14)
Cl1 0.0781(15) 0.136(2) 0.0702(14) -0.0392(14) -0.0060(11) 0.0042(13)
Cl2 0.121(2) 0.125(2) 0.133(2) -0.064(2) -0.055(2) 0.0011(18)
Cl5 0.126(3) 0.092(2) 0.107(2) -0.0495(18) -0.0006(19) -0.0585(18)
O3 0.0410(19) 0.0369(17) 0.063(2) -0.0142(15) 0.0009(16) -0.0190(16)
N6 0.0320(19) 0.0340(19) 0.035(2) -0.0126(15) 0.0044(15) -0.0145(15)
N3 0.0315(19) 0.0348(18) 0.0307(19) -0.0126(15) 0.0008(15) -0.0154(15)
N1 0.036(2) 0.039(2) 0.0310(19) -0.0125(16) 0.0009(16) -0.0160(16)
N2 0.036(2) 0.044(2) 0.034(2) -0.0157(17) 0.0017(16) -0.0162(16)
O2 0.047(2) 0.070(2) 0.049(2) -0.0186(18) 0.0100(17) -0.0152(19)
N5 0.045(2) 0.039(2) 0.034(2) -0.0162(17) 0.0072(17) -0.0139(16)
O1 0.067(3) 0.068(3) 0.044(2) -0.025(2) -0.0023(18) -0.0208(18)
N4 0.039(2) 0.038(2) 0.033(2) -0.0159(16) 0.0047(16) -0.0138(16)
C22 0.026(2) 0.029(2) 0.034(2) -0.0094(16) 0.0023(17) -0.0123(17)
C5 0.031(2) 0.032(2) 0.032(2) -0.0096(17) -0.0020(18) -0.0130(17)
C4 0.026(2) 0.032(2) 0.031(2) -0.0050(17) -0.0004(17) -0.0146(17)
C3 0.029(2) 0.029(2) 0.030(2) -0.0087(17) -0.0032(17) -0.0108(17)
C21 0.028(2) 0.036(2) 0.032(2) -0.0076(17) 0.0022(18) -0.0143(18)
C20 0.025(2) 0.033(2) 0.028(2) -0.0077(17) -0.0042(17) -0.0112(17)
C17 0.033(2) 0.043(3) 0.043(3) -0.012(2) 0.002(2) -0.015(2)
C26 0.043(3) 0.037(2) 0.037(2) -0.0134(19) 0.001(2) -0.0190(19)
C18 0.030(2) 0.040(2) 0.046(3) -0.0119(18) 0.005(2) -0.026(2)
C30 0.037(3) 0.042(2) 0.047(3) -0.017(2) 0.000(2) -0.019(2)
C1 0.035(2) 0.033(2) 0.032(2) -0.0099(18) 0.0041(18) -0.0150(18)
C12 0.033(2) 0.039(2) 0.035(2) -0.0152(19) -0.0012(19) -0.0162(19)
C29 0.033(2) 0.035(2) 0.039(2) -0.0159(18) 0.0022(19) -0.0110(19)
C9 0.035(2) 0.041(2) 0.035(2) -0.0121(19) 0.0031(19) -0.0140(19)
C7 0.038(3) 0.033(2) 0.045(3) -0.0087(19) -0.004(2) -0.016(2)
C2 0.029(2) 0.038(2) 0.033(2) -0.0136(18) 0.0066(18) -0.0156(18)
C19 0.028(2) 0.047(2) 0.037(2) -0.0138(19) 0.0077(18) -0.022(2)
C13 0.038(3) 0.042(3) 0.054(3) -0.012(2) 0.008(2) -0.025(2)
C14 0.040(3) 0.055(3) 0.074(4) -0.025(2) 0.017(3) -0.032(3)
C31 0.053(3) 0.045(3) 0.066(3) -0.024(2) 0.004(3) -0.027(3)
C23 0.035(3) 0.045(3) 0.045(3) -0.017(2) -0.003(2) -0.013(2)
O4 0.091(4) 0.062(3) 0.173(5) -0.023(2) 0.021(3) -0.069(3)
C28 0.040(3) 0.052(3) 0.053(3) -0.010(2) 0.006(2) -0.027(2)
C6 0.045(3) 0.041(3) 0.050(3) -0.004(2) 0.002(2) -0.022(2)
C8 0.061(3) 0.036(3) 0.046(3) -0.004(2) -0.008(2) -0.011(2)
C15 0.052(3) 0.046(3) 0.071(4) -0.025(2) -0.000(3) -0.023(3)
C16 0.047(3) 0.040(3) 0.056(3) -0.011(2) -0.001(2) -0.027(2)
C10 0.050(3) 0.053(3) 0.033(3) -0.007(2) 0.007(2) -0.012(2)
C24 0.031(3) 0.056(3) 0.069(4) -0.006(2) 0.002(2) -0.027(3)
C34 0.037(3) 0.050(3) 0.072(4) -0.018(2) 0.013(2) -0.026(3)
C11 0.048(3) 0.051(3) 0.043(3) 0.000(2) 0.005(2) -0.015(2)
C32 0.062(4) 0.052(3) 0.070(4) -0.032(3) -0.001(3) -0.020(3)
C33 0.042(3) 0.062(3) 0.088(4) -0.028(3) 0.011(3) -0.026(3)
C27 0.084(4) 0.069(4) 0.035(3) -0.003(3) 0.005(3) -0.026(3)
C37 0.049(3) 0.042(3) 0.073(4) -0.014(2) -0.002(3) -0.019(3)
C35 0.053(3) 0.059(3) 0.053(3) -0.027(3) 0.003(3) -0.021(3)
C25 0.047(3) 0.082(4) 0.064(4) -0.020(3) -0.016(3) -0.014(3)
C38 0.062(4) 0.070(4) 0.099(5) -0.018(3) 0.025(4) -0.035(4)
C41 0.053(5) 0.068(7) 0.065(5) -0.009(4) 0.008(3) -0.041(4)
C36 0.153(8) 0.104(6) 0.061(4) -0.068(5) 0.030(5) -0.049(4)
C39 0.073(6) 0.130(8) 0.077(6) -0.042(5) -0.037(5) 0.016(5)
Cl7 0.088(4) 0.075(3) 0.054(2) -0.008(3) 0.005(2) -0.0266(17)
Cl3 0.0771(15) 0.240(3) 0.115(2) -0.0310(18) 0.0170(14) -0.035(2)
Cl4 0.201(3) 0.157(3) 0.198(3) -0.069(2) 0.079(3) -0.105(3)
C40 0.121(7) 0.077(5) 0.130(7) -0.028(5) -0.006(6) -0.023(5)
C41A 0.049(5) 0.079(9) 0.057(3) 0.002(3) 0.003(2) -0.042(3)
Cl6A 0.123(5) 0.256(10) 0.063(3) -0.104(5) 0.011(2) -0.042(3)
Cl7A 0.083(7) 0.118(6) 0.051(3) -0.050(4) 0.004(2) -0.029(3)

loop_
_atom_type_symbol
_atom_type_scat_dispersion_real
_atom_type_scat_dispersion_imag
_atom_type_scat_Cromer_Mann_a1
_atom_type_scat_Cromer_Mann_a2
_atom_type_scat_Cromer_Mann_a3
_atom_type_scat_Cromer_Mann_a4
_atom_type_scat_Cromer_Mann_b1
_atom_type_scat_Cromer_Mann_b2
_atom_type_scat_Cromer_Mann_b3
_atom_type_scat_Cromer_Mann_b4
_atom_type_scat_Cromer_Mann_c
_atom_type_scat_source
_atom_type_scat_dispersion_source
Ag -0.87744 1.09825 19.28080 16.68850 4.80450 1.04630 0.64460 7.47260 24.66050 99.81560 5.17900 'International Tables Volume C Table 6.1.1.4 (pp. 500-502)' 'Henke, Gullikson and Davis, At. Data and Nucl. Data Tables, 1993, 54, 2'
C 0.00347 0.00161 2.31000 1.02000 1.58860 0.86500 20.84390 10.20750 0.56870 51.65120 0.21560 'International Tables Volume C Table 6.1.1.4 (pp. 500-502)' 'Henke, Gullikson and Davis, At. Data and Nucl. Data Tables, 1993, 54, 2'
Cl 0.14873 0.16029 11.46040 7.19640 6.25560 1.64550 0.01040 1.16620 18.51940 47.77840 -9.55740 'International Tables Volume C Table 6.1.1.4 (pp. 500-502)' 'Henke, Gullikson and Davis, At. Data and Nucl. Data Tables, 1993, 54, 2'
H 0.00000 0.00000 0.49300 0.32291 0.14019 0.04081 10.51090 26.12570 3.14236 57.79970 0.00304 'International Tables Volume C Table 6.1.1.4 (pp. 500-502)' 'Henke, Gullikson and Davis, At. Data and Nucl. Data Tables, 1993, 54, 2'
N 0.00653 0.00323 12.21260 3.13220 2.01250 1.16630 0.00570 9.89330 28.99750 0.58260 -11.52900 'International Tables Volume C Table 6.1.1.4 (pp. 500-502)' 'Henke, Gullikson and Davis, At. Data and Nucl. Data Tables, 1993, 54, 2'
O 0.01158 0.00611 3.04850 2.28680 1.54630 0.86700 13.27710 5.70110 0.32390 32.90890 0.25080 'International Tables Volume C Table 6.1.1.4 (pp. 500-502)' 'Henke, Gullikson and Davis, At. Data and Nucl. Data Tables, 1993, 54, 2'
P 0.10434 0.09671 6.43450 4.17910 1.78000 1.49080 1.90670 27.15700 0.52600 68.16450 1.11490 'International Tables Volume C Table 6.1.1.4 (pp. 500-502)' 'Henke, Gullikson and Davis, At. Data and Nucl. Data Tables, 1993, 54, 2'

loop_
_geom_angle_atom_site_label_1
_geom_angle_atom_site_label_2
_geom_angle_atom_site_label_3
_geom_angle
_geom_angle_site_symmetry_1
_geom_angle_site_symmetry_3
_geom_angle_publ_flag
O3 Ag2 P2 152.37(9) . . y
O2 Ag2 P2 118.01(10) . . y
O2 Ag2 O3 89.52(13) . . y
O3 Ag1 P1 139.47(9) . . y
O1 Ag1 P1 124.82(9) . . y
O1 Ag1 O3 92.88(13) . . y
C22 P2 Ag2 108.01(13) . . ?
C26 P2 Ag2 113.64(15) . . ?
C26 P2 C22 106.67(19) . . ?
C23 P2 Ag2 115.62(15) . . ?
C23 P2 C22 103.4(2) . . ?
C23 P2 C26 108.6(2) . . ?
C5 P1 Ag1 114.54(14) . . ?
C9 P1 Ag1 113.57(15) . . ?
C9 P1 C5 106.6(2) . . ?
C7 P1 Ag1 110.49(15) . . ?
C7 P1 C5 102.35(19) . . ?
C7 P1 C9 108.6(2) . . ?
Ag1 O3 Ag2 101.68(13) . . ?
C37 O3 Ag2 130.0(3) . . ?
C37 O3 Ag1 122.1(3) . . ?
C22 N6 N5 110.8(3) . . ?
C29 N6 N5 118.0(3) . . ?
C29 N6 C22 131.2(4) . . ?
C5 N3 N2 111.2(3) . . ?
C12 N3 N2 117.2(3) . . ?
C12 N3 C5 131.5(3) . . ?
C4 N1 N2 109.1(3) . . ?
N1 N2 N3 107.4(3) . . ?
C35 O2 Ag2 118.2(3) . . ?
N4 N5 N6 108.0(3) . . ?
C35 O1 Ag1 101.9(3) . . ?
C21 N4 N5 108.8(3) . . ?
N6 C22 P2 126.7(3) . . ?
C21 C22 P2 128.4(3) . . ?
C21 C22 N6 103.3(3) . . ?
N3 C5 P1 126.8(3) . . ?
C4 C5 P1 128.6(3) . . ?
C4 C5 N3 103.3(3) . . ?
C5 C4 N1 108.9(3) . . ?
C3 C4 N1 117.4(3) . . ?
C3 C4 C5 133.6(4) . . ?
C18 C3 C4 118.4(4) . . ?
C2 C3 C4 123.1(4) . . ?
C2 C3 C18 118.3(4) . . ?
C22 C21 N4 109.1(4) . . ?
C20 C21 N4 118.1(4) . . ?
C20 C21 C22 132.8(4) . . ?
C1 C20 C21 123.2(4) . . ?
C19 C20 C21 118.4(4) . . ?
C19 C20 C1 118.2(4) . . ?
C12 C17 H17 120.6(3) . . ?
C16 C17 H17 120.6(3) . . ?
C16 C17 C12 118.9(4) . . ?
H26 C26 P2 109.06(14) . . ?
C28 C26 P2 109.3(3) . . ?
C28 C26 H26 109.1(3) . . ?
C27 C26 P2 110.6(3) . . ?
C27 C26 H26 109.1(3) . . ?
C27 C26 C28 109.8(4) . . ?
H18 C18 C3 119.3(2) . . ?
C19 C18 C3 121.3(4) . . ?
C19 C18 H18 119.3(2) . . ?
C29 C30 H30 120.5(3) . . ?
C31 C30 H30 120.5(3) . . ?
C31 C30 C29 119.0(4) . . ?
H1 C1 C20 119.5(2) . . ?
C2 C1 C20 121.0(4) . . ?
C2 C1 H1 119.5(2) . . ?
C17 C12 N3 118.5(4) . . ?
C13 C12 N3 120.3(4) . . ?
C13 C12 C17 121.2(4) . . ?
C30 C29 N6 119.9(4) . . ?
C34 C29 N6 118.6(4) . . ?
C34 C29 C30 121.4(4) . . ?
H9 C9 P1 108.94(14) . . ?
C10 C9 P1 110.4(3) . . ?
C10 C9 H9 108.9(3) . . ?
C11 C9 P1 110.2(3) . . ?
C11 C9 H9 108.9(3) . . ?
C11 C9 C10 109.4(4) . . ?
H7 C7 P1 109.51(14) . . ?
C6 C7 P1 108.7(3) . . ?
C6 C7 H7 109.5(3) . . ?
C8 C7 P1 110.2(3) . . ?
C8 C7 H7 109.5(3) . . ?
C8 C7 C6 109.4(4) . . ?
C1 C2 C3 120.5(4) . . ?
H2 C2 C3 119.8(2) . . ?
H2 C2 C1 119.8(2) . . ?
C18 C19 C20 120.8(4) . . ?
H19 C19 C20 119.6(2) . . ?
H19 C19 C18 119.6(2) . . ?
H13 C13 C12 120.7(3) . . ?
C14 C13 C12 118.7(4) . . ?
C14 C13 H13 120.7(3) . . ?
H14 C14 C13 119.8(3) . . ?
C15 C14 C13 120.4(5) . . ?
C15 C14 H14 119.8(3) . . ?
H31 C31 C30 120.0(3) . . ?
C32 C31 C30 119.9(5) . . ?
C32 C31 H31 120.0(3) . . ?
H23 C23 P2 108.98(15) . . ?
C24 C23 P2 110.0(3) . . ?
C24 C23 H23 109.0(3) . . ?
C25 C23 P2 110.8(3) . . ?
C25 C23 H23 109.0(3) . . ?
C25 C23 C24 109.1(4) . . ?
H28a C28 C26 109.5 . . ?
H28b C28 C26 109.5 . . ?
H28b C28 H28a 109.5 . . ?
H28c C28 C26 109.5 . . ?
H28c C28 H28a 109.5 . . ?
H28c C28 H28b 109.5 . . ?
H6a C6 C7 109.5 . . ?
H6b C6 C7 109.5 . . ?
H6b C6 H6a 109.5 . . ?
H6c C6 C7 109.5 . . ?
H6c C6 H6a 109.5 . . ?
H6c C6 H6b 109.5 . . ?
H8a C8 C7 109.5 . . ?
H8b C8 C7 109.5 . . ?
H8b C8 H8a 109.5 . . ?
H8c C8 C7 109.5 . . ?
H8c C8 H8a 109.5 . . ?
H8c C8 H8b 109.5 . . ?
H15 C15 C14 120.0(3) . . ?
C16 C15 C14 119.9(5) . . ?
C16 C15 H15 120.0(3) . . ?
C15 C16 C17 120.8(4) . . ?
H16 C16 C17 119.6(3) . . ?
H16 C16 C15 119.6(3) . . ?
H10a C10 C9 109.5 . . ?
H10b C10 C9 109.5 . . ?
H10b C10 H10a 109.5 . . ?
H10c C10 C9 109.5 . . ?
H10c C10 H10a 109.5 . . ?
H10c C10 H10b 109.5 . . ?
H24a C24 C23 109.5 . . ?
H24b C24 C23 109.5 . . ?
H24b C24 H24a 109.5 . . ?
H24c C24 C23 109.5 . . ?
H24c C24 H24a 109.5 . . ?
H24c C24 H24b 109.5 . . ?
H34 C34 C29 120.8(3) . . ?
C33 C34 C29 118.3(5) . . ?
C33 C34 H34 120.8(3) . . ?
H11a C11 C9 109.5 . . ?
H11b C11 C9 109.5 . . ?
H11b C11 H11a 109.5 . . ?
H11c C11 C9 109.5 . . ?
H11c C11 H11a 109.5 . . ?
H11c C11 H11b 109.5 . . ?
H32 C32 C31 119.7(3) . . ?
C33 C32 C31 120.6(5) . . ?
C33 C32 H32 119.7(3) . . ?
C32 C33 C34 120.7(5) . . ?
H33 C33 C34 119.7(3) . . ?
H33 C33 C32 119.7(3) . . ?
H27a C27 C26 109.5 . . ?
H27b C27 C26 109.5 . . ?
H27b C27 H27a 109.5 . . ?
H27c C27 C26 109.5 . . ?
H27c C27 H27a 109.5 . . ?
H27c C27 H27b 109.5 . . ?
O4 C37 O3 124.7(5) . . ?
C38 C37 O3 116.8(5) . . ?
C38 C37 O4 118.6(5) . . ?
O1 C35 O2 123.3(5) . . ?
C36 C35 O2 119.9(5) . . ?
C36 C35 O1 116.8(5) . . ?
H25a C25 C23 109.5 . . ?
H25b C25 C23 109.5 . . ?
H25b C25 H25a 109.5 . . ?
H25c C25 C23 109.5 . . ?
H25c C25 H25a 109.5 . . ?
H25c C25 H25b 109.5 . . ?
H38a C38 C37 109.5 . . ?
H38b C38 C37 109.5 . . ?
H38b C38 H38a 109.5 . . ?
H38c C38 C37 109.5 . . ?
H38c C38 H38a 109.5 . . ?
H38c C38 H38b 109.5 . . ?
Cl5 C41 Cl6 106.9(6) . . ?
H41 C41 Cl6 108.2(4) . . ?
H41 C41 Cl5 108.2(4) . . ?
Cl7 C41 Cl6 118.6(7) . . ?
Cl7 C41 Cl5 106.2(7) . . ?
Cl7 C41 H41 108.2(4) . . ?
H36a C36 C35 109.5 . . ?
H36b C36 C35 109.5 . . ?
H36b C36 H36a 109.5 . . ?
H36c C36 C35 109.5 . . ?
H36c C36 H36a 109.5 . . ?
H36c C36 H36b 109.5 . . ?
Cl2 C39 Cl1 111.6(5) . . ?
H39a C39 Cl1 109.3(4) . . ?
H39a C39 Cl2 109.3(4) . . ?
H39b C39 Cl1 109.3(3) . . ?
H39b C39 Cl2 109.3(4) . . ?
H39b C39 H39a 107.958027999(17) . . ?
Cl4 C40 Cl3 112.7(5) . . ?
H40a C40 Cl3 109.0(3) . . ?
H40a C40 Cl4 109.0(4) . . ?
H40b C40 Cl3 109.0(3) . . ?
H40b C40 Cl4 109.0(3) . . ?
H40b C40 H40a 107.8 . . ?
H41b C41A H41a 109.3 . . ?
Cl6A C41A H41a 111.4(10) . . ?
Cl6A C41A H41b 111.4(10) . . ?
Cl7A C41A H41a 111.4(10) . . ?
Cl7A C41A H41b 111.4(8) . . ?
Cl7A C41A Cl6A 101.6(14) . . ?
H39c C39A Cl1A 108(3) . . ?
H39d C39A Cl1A 108(3) . . ?
H39d C39A H39c 107.26414(4) . . ?
Cl2A C39A Cl1A 117(3) . . ?
Cl2A C39A H39c 108(3) . . ?
Cl2A C39A H39d 108(3) . . ?

loop_
_geom_bond_atom_site_label_1
_geom_bond_atom_site_label_2
_geom_bond_distance
_geom_bond_site_symmetry_2
_geom_bond_publ_flag
Ag2 P2 2.3359(11) . y
Ag2 O3 2.185(3) . y
Ag2 O2 2.416(3) . y
Ag1 P1 2.3300(11) . y
Ag1 O3 2.257(3) . y
Ag1 O1 2.356(3) . y
P2 C22 1.810(4) . ?
P2 C26 1.846(4) . ?
P2 C23 1.852(5) . ?
P1 C5 1.816(4) . ?
P1 C9 1.838(4) . ?
P1 C7 1.846(4) . ?
Cl6 C41 1.778(12) . ?
Cl1 C39 1.758(8) . ?
Cl2 C39 1.769(11) . ?
Cl5 C41 1.776(10) . ?
O3 C37 1.243(6) . ?
N6 N5 1.346(5) . ?
N6 C22 1.379(5) . ?
N6 C29 1.440(5) . ?
N3 N2 1.348(5) . ?
N3 C5 1.370(5) . ?
N3 C12 1.443(5) . ?
N1 N2 1.310(5) . ?
N1 C4 1.364(5) . ?
O2 C35 1.241(6) . ?
N5 N4 1.310(5) . ?
O1 C35 1.255(6) . ?
N4 C21 1.367(5) . ?
C22 C21 1.382(6) . ?
C5 C4 1.384(6) . ?
C4 C3 1.475(5) . ?
C3 C18 1.390(6) . ?
C3 C2 1.390(6) . ?
C21 C20 1.473(6) . ?
C20 C1 1.383(6) . ?
C20 C19 1.401(6) . ?
C17 H17 0.9500 . ?
C17 C12 1.403(6) . ?
C17 C16 1.362(6) . ?
C26 H26 1.0000 . ?
C26 C28 1.522(6) . ?
C26 C27 1.530(7) . ?
C18 H18 0.9500 . ?
C18 C19 1.380(6) . ?
C30 H30 0.9500 . ?
C30 C29 1.381(6) . ?
C30 C31 1.392(6) . ?
C1 H1 0.9500 . ?
C1 C2 1.403(6) . ?
C12 C13 1.377(6) . ?
C29 C34 1.378(6) . ?
C9 H9 1.0000 . ?
C9 C10 1.528(6) . ?
C9 C11 1.519(6) . ?
C7 H7 1.0000 . ?
C7 C6 1.521(6) . ?
C7 C8 1.536(6) . ?
C2 H2 0.9500 . ?
C19 H19 0.9500 . ?
C13 H13 0.9500 . ?
C13 C14 1.387(6) . ?
C14 H14 0.9500 . ?
C14 C15 1.382(7) . ?
C31 H31 0.9500 . ?
C31 C32 1.366(7) . ?
C23 H23 1.0000 . ?
C23 C24 1.518(7) . ?
C23 C25 1.526(7) . ?
O4 C37 1.235(6) . ?
C28 H28a 0.9800 . ?
C28 H28b 0.9800 . ?
C28 H28c 0.9800 . ?
C6 H6a 0.9800 . ?
C6 H6b 0.9800 . ?
C6 H6c 0.9800 . ?
C8 H8a 0.9800 . ?
C8 H8b 0.9800 . ?
C8 H8c 0.9800 . ?
C15 H15 0.9500 . ?
C15 C16 1.383(7) . ?
C16 H16 0.9500 . ?
C10 H10a 0.9800 . ?
C10 H10b 0.9800 . ?
C10 H10c 0.9800 . ?
C24 H24a 0.9800 . ?
C24 H24b 0.9800 . ?
C24 H24c 0.9800 . ?
C34 H34 0.9500 . ?
C34 C33 1.391(7) . ?
C11 H11a 0.9800 . ?
C11 H11b 0.9800 . ?
C11 H11c 0.9800 . ?
C32 H32 0.9500 . ?
C32 C33 1.369(8) . ?
C33 H33 0.9500 . ?
C27 H27a 0.9800 . ?
C27 H27b 0.9800 . ?
C27 H27c 0.9800 . ?
C37 C38 1.503(8) . ?
C35 C36 1.504(8) . ?
C25 H25a 0.9800 . ?
C25 H25b 0.9800 . ?
C25 H25c 0.9800 . ?
C38 H38a 0.9800 . ?
C38 H38b 0.9800 . ?
C38 H38c 0.9800 . ?
C41 H41 1.0000 . ?
C41 Cl7 1.707(14) . ?
C36 H36a 0.9800 . ?
C36 H36b 0.9800 . ?
C36 H36c 0.9800 . ?
C39 H39a 0.9900 . ?
C39 H39b 0.9900 . ?
Cl3 C40 1.740(9) . ?
Cl4 C40 1.672(9) . ?
C40 H40a 0.9900 . ?
C40 H40b 0.9900 . ?
C41A H41a 0.9900 . ?
C41A H41b 0.9900 . ?
C41A Cl6A 1.60(3) . ?
C41A Cl7A 1.88(3) . ?
Cl1A C39A 1.79(3) . ?
C39A H39c 0.9900 . ?
C39A H39d 0.9900 . ?
C39A Cl2A 1.77(3) . ?

loop_
_geom_torsion_atom_site_label_1
_geom_torsion_atom_site_label_2
_geom_torsion_atom_site_label_3
_geom_torsion_atom_site_label_4
_geom_torsion
_geom_torsion_site_symmetry_1
_geom_torsion_site_symmetry_2
_geom_torsion_site_symmetry_3
_geom_torsion_site_symmetry_4
_geom_torsion_publ_flag
Ag2 O3 C37 O4 -168.8(5) . . . . ?
Ag2 O3 C37 C38 10.2(5) . . . . ?
Ag2 O2 C35 O1 -75.5(4) . . . . ?
Ag2 O2 C35 C36 104.6(5) . . . . ?
Ag1 O3 C37 O4 -21.7(5) . . . . ?
Ag1 O3 C37 C38 157.2(4) . . . . ?
Ag1 O1 C35 O2 -4.7(3) . . . . ?
Ag1 O1 C35 C36 175.2(4) . . . . ?
P2 C22 N6 N5 165.8(3) . . . . ?
P2 C22 N6 C29 -15.7(5) . . . . ?
P2 C22 C21 N4 -165.2(4) . . . . ?
P2 C22 C21 C20 14.6(5) . . . . ?
P1 C5 N3 N2 -167.7(4) . . . . ?
P1 C5 N3 C12 8.6(5) . . . . ?
P1 C5 C4 N1 167.3(4) . . . . ?
P1 C5 C4 C3 -11.8(5) . . . . ?
N6 N5 N4 C21 0.5(4) . . . . ?
N6 C22 C21 N4 1.0(3) . . . . ?
N6 C22 C21 C20 -179.3(3) . . . . ?
N6 C29 C30 C31 179.8(4) . . . . ?
N6 C29 C34 C33 179.5(5) . . . . ?
N3 N2 N1 C4 -0.2(4) . . . . ?
N3 C5 C4 N1 -0.3(4) . . . . ?
N3 C5 C4 C3 -179.4(3) . . . . ?
N3 C12 C17 C16 179.2(4) . . . . ?
N3 C12 C13 C14 -179.3(4) . . . . ?
N1 C4 C3 C18 -46.2(4) . . . . ?
N1 C4 C3 C2 128.7(4) . . . . ?
N5 N4 C21 C22 -0.9(4) . . . . ?
N5 N4 C21 C20 179.3(3) . . . . ?
N4 C21 C20 C1 -129.0(4) . . . . ?
N4 C21 C20 C19 45.7(4) . . . . ?
C22 C21 C20 C1 51.3(6) . . . . ?
C22 C21 C20 C19 -134.0(5) . . . . ?
C5 C4 C3 C18 132.8(5) . . . . ?
C5 C4 C3 C2 -52.2(5) . . . . ?
C4 C3 C18 C19 173.3(4) . . . . ?
C4 C3 C2 C1 -173.2(4) . . . . ?
C3 C18 C19 C20 0.6(5) . . . . ?
C3 C2 C1 C20 -0.4(5) . . . . ?
C21 C20 C1 C2 173.8(4) . . . . ?
C21 C20 C19 C18 -174.1(4) . . . . ?
C17 C12 C13 C14 3.0(5) . . . . ?
C17 C16 C15 C14 1.4(6) . . . . ?
C30 C29 C34 C33 1.2(6) . . . . ?
C30 C31 C32 C33 0.7(6) . . . . ?
C12 C13 C14 C15 -0.7(6) . . . . ?
C29 C34 C33 C32 0.5(6) . . . . ?
C13 C14 C15 C16 -1.5(6) . . . . ?
C31 C32 C33 C34 -1.5(7) . . . . ?

loop_
_restr_equal_distance_atom_site_label_1
_restr_equal_distance_atom_site_label_2
_restr_equal_distance_site_symmetry_2
_restr_equal_distance_class_id
Cl1 Cl2 1 8
Cl1 C39 1 1
Cl1 H39a 1 9
Cl1 H39b 1 10
Cl2 C39 1 3
Cl2 H39a 1 2
Cl2 H39b 1 4
C39 H39a 1 5
C39 H39b 1 6
H39a H39b 1 7
Cl1A C39A 1 1
Cl1A H39c 1 9
Cl1A H39d 1 10
Cl1A Cl2A 1 8
C39A H39c 1 5
C39A H39d 1 6
H39c H39d 1 7
Cl2A C39A 1 3
Cl2A H39c 1 2
Cl2A H39d 1 4

loop_
_restr_equal_distance_class_class_id
_restr_equal_distance_class_target_weight_param
_restr_equal_distance_class_average
_restr_equal_distance_class_esd
_restr_equal_distance_class_diff_max
1 0.0200 1.7725 0.0140 0.0140
2 0.0400 2.2896 0.0055 0.0055
3 0.0200 1.7719 0.0028 0.0028
4 0.0400 2.2896 0.0055 0.0055
5 0.0200 0.9900 0.0000 0.0000
6 0.0200 0.9900 0.0000 0.0000
7 0.0400 1.5979 0.0035 0.0035
8 0.0400 2.9773 0.0599 0.0599
9 0.0400 2.2902 0.0048 0.0048
10 0.0400 2.2902 0.0048 0.0048

loop_
_restr_U_iso_atom_site_label
_restr_U_iso_weight_param
C41A 0.0100
Cl6A 0.0200

loop_
_restr_U_similar_atom_site_label_1
_restr_U_similar_atom_site_label_2
_restr_U_similar_weight_param
C41 C41A 0.0100

loop_
_restr_rigu_atom_site_label_1
_restr_rigu_atom_site_label_2
_restr_rigu_target_weight_param
_restr_rigu_u13_diff
_restr_rigu_u23_diff
_restr_rigu_u33_diff
C41A Cl6A 0.001000 -0.000417 0.003180 -0.000145
C41A Cl7A 0.001000 -0.001239 0.001455 0.000301
Cl6A Cl7A 0.001000 -0.004252 0.001384 0.011127
